data_4033981
loop_
_publ_author_name
'Huang, Ying'
'Fang, Hui-Lin'
'Huang, Yi-Xin'
'Sun, Jing'
'Yan, Chao-Guo'

_publ_section_title
;
 Synthesis of 7'-Arylidenespiro[indoline-3,1'-pyrrolizines] and
 7'-Arylidenespiro[indene-2,1'-pyrrolizines] via [3 + 2] Cycloaddition and
 \b-C-H Functionalized Pyrrolidine.
;
_journal_issue 19
_journal_name_full 'The Journal of organic chemistry'
_journal_page_first 12437
_journal_page_last 12451
_journal_paper_doi 10.1021/acs.joc.9b01920
_journal_volume 84
_journal_year 2019
_chemical_formula_moiety 'C43 H38 N2 O2'
_chemical_formula_sum 'C43 H38 N2 O2'
_chemical_formula_weight 614.75
_space_group_crystal_system triclinic
_space_group_IT_number 2
_space_group_name_Hall '-P 1'
_space_group_name_H-M_alt 'P -1'
_atom_sites_solution_hydrogens geom
_audit_creation_method SHELXL-2014/7
_cell_angle_alpha 73.919(3)
_cell_angle_beta 73.572(3)
_cell_angle_gamma 84.413(3)
_cell_formula_units_Z 2
_cell_length_a 9.5778(10)
_cell_length_b 11.7023(12)
_cell_length_c 16.5026(17)
_cell_measurement_reflns_used 7246
_cell_measurement_temperature 296(2)
_cell_measurement_theta_max 24.19
_cell_measurement_theta_min 2.29
_cell_volume 1704.4(3)
_computing_cell_refinement 'Bruker SAINT'
_computing_data_collection 'Bruker APEX2'
_computing_data_reduction 'Bruker SAINT'
_computing_molecular_graphics 'Bruker SHELXTL'
_computing_publication_material 'Bruker SHELXTL'
_computing_structure_refinement 'SHELXL-2014/7 (Sheldrick, 2014)'
_computing_structure_solution 'SHELXS-97 (Sheldrick 2008)'
_diffrn_ambient_temperature 296(2)
_diffrn_measured_fraction_theta_full 0.993
_diffrn_measured_fraction_theta_max 0.993
_diffrn_measurement_device_type 'CCD area detector'
_diffrn_measurement_method 'phi and omega scans'
_diffrn_radiation_source 'fine-focus sealed tube'
_diffrn_radiation_type MoK\a
_diffrn_radiation_wavelength 0.71073
_diffrn_reflns_av_R_equivalents 0.0543
_diffrn_reflns_av_unetI/netI 0.0634
_diffrn_reflns_Laue_measured_fraction_full 0.993
_diffrn_reflns_Laue_measured_fraction_max 0.993
_diffrn_reflns_limit_h_max 11
_diffrn_reflns_limit_h_min -11
_diffrn_reflns_limit_k_max 14
_diffrn_reflns_limit_k_min -14
_diffrn_reflns_limit_l_max 20
_diffrn_reflns_limit_l_min -20
_diffrn_reflns_number 24585
_diffrn_reflns_point_group_measured_fraction_full 0.993
_diffrn_reflns_point_group_measured_fraction_max 0.993
_diffrn_reflns_theta_full 25.242
_diffrn_reflns_theta_max 25.999
_diffrn_reflns_theta_min 2.217
_exptl_absorpt_coefficient_mu 0.073
_exptl_absorpt_correction_T_max 0.983
_exptl_absorpt_correction_T_min 0.977
_exptl_absorpt_correction_type multi-scan
_exptl_absorpt_process_details sadabs
_exptl_crystal_colour colorless
_exptl_crystal_density_diffrn 1.198
_exptl_crystal_description block
_exptl_crystal_F_000 652
_exptl_crystal_size_max 0.280
_exptl_crystal_size_mid 0.260
_exptl_crystal_size_min 0.200
_refine_diff_density_max 0.232
_refine_diff_density_min -0.205
_refine_diff_density_rms 0.039
_refine_ls_extinction_method none
_refine_ls_goodness_of_fit_ref 1.019
_refine_ls_hydrogen_treatment constr
_refine_ls_matrix_type full
_refine_ls_number_parameters 426
_refine_ls_number_reflns 6676
_refine_ls_number_restraints 0
_refine_ls_restrained_S_all 1.019
_refine_ls_R_factor_all 0.1212
_refine_ls_R_factor_gt 0.0586
_refine_ls_shift/su_max 0.000
_refine_ls_shift/su_mean 0.000
_refine_ls_structure_factor_coef Fsqd
_refine_ls_weighting_details 'w=1/[\s^2^(Fo^2^)+(0.0664P)^2^+0.3886P] where P=(Fo^2^+2Fc^2^)/3'
_refine_ls_weighting_scheme calc
_refine_ls_wR_factor_gt 0.1297
_refine_ls_wR_factor_ref 0.1537
_reflns_Friedel_coverage 0.000
_reflns_number_gt 3792
_reflns_number_total 6676
_reflns_threshold_expression 'I > 2\s(I)'
_cod_data_source_file jo9b01920_si_002.cif
_cod_data_source_block 4e
_cod_database_code 4033981
_shelx_shelxl_version_number 2014/7
_shelx_space_group_comment
; 
The symmetry employed for this shelxl refinement is uniquely defined 
by the following loop, which should always be used as a source of 
symmetry information in preference to the above space-group names. 
They are only intended as comments. 
;
_shelx_estimated_absorpt_t_min 0.980
_shelx_estimated_absorpt_t_max 0.986

loop_
_space_group_symop_operation_xyz
'x, y, z'
'-x, -y, -z'

loop_
_atom_site_label
_atom_site_type_symbol
_atom_site_fract_x
_atom_site_fract_y
_atom_site_fract_z
_atom_site_U_iso_or_equiv
_atom_site_adp_type
_atom_site_occupancy
_atom_site_site_symmetry_order
_atom_site_calc_flag
_atom_site_refinement_flags_posn
_atom_site_refinement_flags_adp
C1 C 0.2643(3) 0.1905(2) 0.10077(17) 0.0621(7) Uani 1 1 d . .
H1 H 0.2349 0.2074 0.1550 0.074 Uiso 1 1 calc R U
C2 C 0.2791(3) 0.0732(2) 0.0959(2) 0.0815(9) Uani 1 1 d . .
H2 H 0.2607 0.0115 0.1470 0.098 Uiso 1 1 calc R U
C3 C 0.3208(3) 0.0484(3) 0.0163(3) 0.0839(9) Uani 1 1 d . .
H3 H 0.3314 -0.0303 0.0131 0.101 Uiso 1 1 calc R U
C4 C 0.3467(3) 0.1378(3) -0.0580(2) 0.0826(9) Uani 1 1 d . .
H4 H 0.3746 0.1205 -0.1121 0.099 Uiso 1 1 calc R U
C5 C 0.3321(3) 0.2539(2) -0.05384(17) 0.0617(7) Uani 1 1 d . .
H5 H 0.3489 0.3147 -0.1053 0.074 Uiso 1 1 calc R U
C6 C 0.2931(2) 0.28157(19) 0.02551(15) 0.0445(6) Uani 1 1 d . .
C7 C 0.2856(3) 0.41003(19) 0.02629(13) 0.0509(6) Uani 1 1 d . .
H7A H 0.3834 0.4409 0.0031 0.061 Uiso 1 1 calc R U
H7B H 0.2287 0.4537 -0.0130 0.061 Uiso 1 1 calc R U
C8 C 0.3022(2) 0.46726(18) 0.15658(13) 0.0386(5) Uani 1 1 d . .
C9 C 0.1965(2) 0.49917(18) 0.23613(12) 0.0374(5) Uani 1 1 d . .
C10 C 0.0504(2) 0.48010(18) 0.22508(12) 0.0369(5) Uani 1 1 d . .
C11 C 0.0727(2) 0.44026(18) 0.15060(13) 0.0393(5) Uani 1 1 d . .
C12 C -0.0407(3) 0.4140(2) 0.12418(14) 0.0508(6) Uani 1 1 d . .
H12 H -0.0248 0.3866 0.0745 0.061 Uiso 1 1 calc R U
C13 C -0.1805(3) 0.4300(2) 0.17469(16) 0.0559(6) Uani 1 1 d . .
H13 H -0.2593 0.4118 0.1583 0.067 Uiso 1 1 calc R U
C14 C -0.2069(2) 0.4716(2) 0.24798(15) 0.0496(6) Uani 1 1 d . .
C15 C -0.3611(2) 0.4879(3) 0.30120(18) 0.0772(8) Uani 1 1 d . .
H15A H -0.4238 0.5119 0.2630 0.116 Uiso 1 1 calc R U
H15B H -0.3634 0.5478 0.3312 0.116 Uiso 1 1 calc R U
H15C H -0.3938 0.4141 0.3432 0.116 Uiso 1 1 calc R U
C16 C -0.0891(2) 0.49733(19) 0.27312(14) 0.0455(6) Uani 1 1 d . .
H16 H -0.1046 0.5261 0.3222 0.055 Uiso 1 1 calc R U
C17 C 0.2158(2) 0.62488(18) 0.24513(13) 0.0417(5) Uani 1 1 d . .
H17 H 0.3195 0.6436 0.2225 0.050 Uiso 1 1 calc R U
C18 C 0.1307(2) 0.7243(2) 0.19618(15) 0.0493(6) Uani 1 1 d . .
C19 C 0.1588(2) 0.75139(18) 0.10001(14) 0.0437(5) Uani 1 1 d . .
C20 C 0.2903(2) 0.72660(18) 0.04474(15) 0.0472(6) Uani 1 1 d . .
H20 H 0.3633 0.6847 0.0684 0.057 Uiso 1 1 calc R U
C21 C 0.3139(3) 0.7635(2) -0.04495(16) 0.0566(6) Uani 1 1 d . .
H21 H 0.4026 0.7456 -0.0807 0.068 Uiso 1 1 calc R U
C22 C 0.2085(3) 0.8263(2) -0.08262(16) 0.0610(7) Uani 1 1 d . .
C23 C 0.2363(4) 0.8729(3) -0.18062(18) 0.0975(11) Uani 1 1 d . .
H23A H 0.2587 0.9558 -0.1978 0.146 Uiso 1 1 calc R U
H23B H 0.1510 0.8629 -0.1974 0.146 Uiso 1 1 calc R U
H23C H 0.3168 0.8296 -0.2090 0.146 Uiso 1 1 calc R U
C24 C 0.0769(3) 0.8485(2) -0.02720(19) 0.0691(8) Uani 1 1 d . .
H24 H 0.0032 0.8886 -0.0511 0.083 Uiso 1 1 calc R U
C25 C 0.0519(3) 0.8129(2) 0.06212(17) 0.0594(7) Uani 1 1 d . .
H25 H -0.0375 0.8302 0.0976 0.071 Uiso 1 1 calc R U
C26 C 0.0624(3) 0.2451(2) 0.38323(19) 0.0761(8) Uani 1 1 d . .
H26 H -0.0137 0.2952 0.4024 0.091 Uiso 1 1 calc R U
C27 C 0.0368(4) 0.1259(3) 0.3974(2) 0.1019(11) Uani 1 1 d . .
H27 H -0.0563 0.0965 0.4253 0.122 Uiso 1 1 calc R U
C28 C 0.1487(5) 0.0512(3) 0.3702(2) 0.1017(11) Uani 1 1 d . .
H28 H 0.1317 -0.0289 0.3795 0.122 Uiso 1 1 calc R U
C29 C 0.2839(4) 0.0945(3) 0.3298(2) 0.0911(10) Uani 1 1 d . .
H29 H 0.3604 0.0437 0.3121 0.109 Uiso 1 1 calc R U
C30 C 0.3085(3) 0.2128(2) 0.31501(16) 0.0667(7) Uani 1 1 d . .
H30 H 0.4018 0.2414 0.2865 0.080 Uiso 1 1 calc R U
C31 C 0.1987(2) 0.2904(2) 0.34121(14) 0.0492(6) Uani 1 1 d . .
C32 C 0.2307(2) 0.4201(2) 0.32046(13) 0.0444(6) Uani 1 1 d . .
H32 H 0.3347 0.4265 0.3141 0.053 Uiso 1 1 calc R U
C33 C 0.2027(3) 0.4529(3) 0.46547(16) 0.0768(8) Uani 1 1 d . .
H33A H 0.1217 0.4300 0.5172 0.092 Uiso 1 1 calc R U
H33B H 0.2723 0.3870 0.4650 0.092 Uiso 1 1 calc R U
C34 C 0.2718(4) 0.5582(3) 0.46748(17) 0.0829(9) Uani 1 1 d . .
H34A H 0.3689 0.5378 0.4749 0.099 Uiso 1 1 calc R U
H34B H 0.2150 0.5893 0.5158 0.099 Uiso 1 1 calc R U
C35 C 0.2792(3) 0.6483(2) 0.38266(14) 0.0507(6) Uani 1 1 d . .
C36 C 0.1721(2) 0.6100(2) 0.34424(13) 0.0469(6) Uani 1 1 d . .
H36 H 0.0793 0.6526 0.3602 0.056 Uiso 1 1 calc R U
C37 C 0.3651(3) 0.7407(2) 0.34651(16) 0.0616(7) Uani 1 1 d . .
H37 H 0.3609 0.7850 0.2909 0.074 Uiso 1 1 calc R U
C38 C 0.4673(3) 0.7815(2) 0.38444(17) 0.0618(7) Uani 1 1 d . .
C39 C 0.6099(4) 0.8080(3) 0.3369(2) 0.0808(9) Uani 1 1 d . .
H39 H 0.6421 0.7996 0.2801 0.097 Uiso 1 1 calc R U
C40 C 0.7056(4) 0.8469(3) 0.3723(2) 0.0929(10) Uani 1 1 d . .
H40 H 0.8016 0.8626 0.3400 0.111 Uiso 1 1 calc R U
C41 C 0.6578(4) 0.8621(3) 0.4550(2) 0.0915(10) Uani 1 1 d . .
H41 H 0.7215 0.8890 0.4787 0.110 Uiso 1 1 calc R U
C42 C 0.5182(4) 0.8384(3) 0.5027(2) 0.0911(10) Uani 1 1 d . .
H42 H 0.4864 0.8496 0.5587 0.109 Uiso 1 1 calc R U
C43 C 0.4232(3) 0.7974(3) 0.46809(19) 0.0795(8) Uani 1 1 d . .
H43 H 0.3281 0.7803 0.5016 0.095 Uiso 1 1 calc R U
N1 N 0.22350(18) 0.43357(15) 0.11092(10) 0.0412(4) Uani 1 1 d . .
N2 N 0.1500(2) 0.48132(17) 0.38584(11) 0.0506(5) Uani 1 1 d . .
O1 O 0.43462(15) 0.47034(13) 0.13806(9) 0.0515(4) Uani 1 1 d . .
O2 O 0.0390(2) 0.78117(17) 0.23687(12) 0.0906(7) Uani 1 1 d . .

loop_
_atom_site_aniso_label
_atom_site_aniso_U_11
_atom_site_aniso_U_22
_atom_site_aniso_U_33
_atom_site_aniso_U_23
_atom_site_aniso_U_13
_atom_site_aniso_U_12
C1 0.0738(18) 0.0522(17) 0.0632(17) -0.0154(14) -0.0232(14) -0.0001(13)
C2 0.089(2) 0.0522(18) 0.104(2) -0.0140(17) -0.0346(19) -0.0005(15)
C3 0.079(2) 0.060(2) 0.133(3) -0.052(2) -0.039(2) 0.0115(16)
C4 0.083(2) 0.087(2) 0.096(2) -0.058(2) -0.0228(18) 0.0079(18)
C5 0.0612(16) 0.0707(18) 0.0595(17) -0.0313(14) -0.0138(13) 0.0034(13)
C6 0.0381(12) 0.0482(14) 0.0516(14) -0.0193(12) -0.0140(10) 0.0025(10)
C7 0.0625(15) 0.0511(15) 0.0336(13) -0.0119(10) -0.0030(11) -0.0021(11)
C8 0.0349(12) 0.0380(12) 0.0361(12) -0.0047(9) -0.0045(10) 0.0007(9)
C9 0.0299(11) 0.0478(13) 0.0330(12) -0.0109(10) -0.0060(9) 0.0001(9)
C10 0.0316(11) 0.0439(13) 0.0325(12) -0.0067(10) -0.0076(9) -0.0010(9)
C11 0.0398(12) 0.0406(13) 0.0355(12) -0.0064(10) -0.0092(10) -0.0039(9)
C12 0.0565(15) 0.0558(15) 0.0432(13) -0.0107(11) -0.0178(12) -0.0089(12)
C13 0.0449(14) 0.0671(17) 0.0564(16) -0.0029(13) -0.0235(12) -0.0129(12)
C14 0.0347(12) 0.0639(16) 0.0452(14) -0.0035(12) -0.0124(10) -0.0041(11)
C15 0.0334(14) 0.115(2) 0.0761(19) -0.0150(17) -0.0118(13) -0.0066(14)
C16 0.0360(12) 0.0570(15) 0.0396(13) -0.0100(11) -0.0067(10) -0.0008(10)
C17 0.0336(11) 0.0521(14) 0.0405(13) -0.0158(10) -0.0071(10) -0.0033(10)
C18 0.0481(14) 0.0470(14) 0.0512(15) -0.0160(12) -0.0090(11) 0.0036(11)
C19 0.0446(13) 0.0400(13) 0.0482(14) -0.0104(10) -0.0154(11) -0.0023(10)
C20 0.0489(14) 0.0397(13) 0.0520(15) -0.0065(11) -0.0169(12) -0.0025(10)
C21 0.0652(16) 0.0506(15) 0.0498(16) -0.0098(12) -0.0111(13) -0.0030(12)
C22 0.083(2) 0.0530(16) 0.0541(16) -0.0117(13) -0.0288(15) -0.0085(14)
C23 0.145(3) 0.088(2) 0.0597(19) -0.0051(16) -0.0408(19) -0.008(2)
C24 0.0750(19) 0.0676(18) 0.077(2) -0.0142(15) -0.0471(17) 0.0086(14)
C25 0.0494(15) 0.0655(17) 0.0676(18) -0.0194(14) -0.0233(13) 0.0070(12)
C26 0.0633(18) 0.0594(19) 0.088(2) 0.0024(15) -0.0122(15) -0.0059(14)
C27 0.094(3) 0.070(2) 0.122(3) 0.011(2) -0.024(2) -0.026(2)
C28 0.145(4) 0.052(2) 0.101(3) 0.0020(19) -0.042(3) -0.008(2)
C29 0.125(3) 0.062(2) 0.074(2) -0.0070(16) -0.025(2) 0.019(2)
C30 0.0730(18) 0.0619(19) 0.0541(16) -0.0041(13) -0.0150(13) 0.0125(14)
C31 0.0512(14) 0.0540(16) 0.0365(13) -0.0002(11) -0.0140(11) -0.0013(12)
C32 0.0309(11) 0.0632(16) 0.0368(12) -0.0102(11) -0.0087(9) -0.0003(10)
C33 0.108(2) 0.083(2) 0.0392(15) -0.0077(13) -0.0234(15) -0.0163(18)
C34 0.105(2) 0.094(2) 0.0521(17) -0.0016(16) -0.0326(16) -0.0277(18)
C35 0.0532(14) 0.0607(16) 0.0430(14) -0.0231(12) -0.0132(11) 0.0055(12)
C36 0.0411(12) 0.0573(15) 0.0415(13) -0.0169(11) -0.0077(10) 0.0039(11)
C37 0.0793(18) 0.0571(17) 0.0553(16) -0.0136(13) -0.0298(14) -0.0018(14)
C38 0.0810(19) 0.0508(16) 0.0634(17) -0.0144(13) -0.0355(15) -0.0008(13)
C39 0.095(2) 0.078(2) 0.0713(19) -0.0103(16) -0.0275(18) -0.0245(17)
C40 0.094(2) 0.088(2) 0.099(3) -0.0034(19) -0.040(2) -0.0313(18)
C41 0.119(3) 0.077(2) 0.098(3) -0.0158(19) -0.064(2) -0.014(2)
C42 0.120(3) 0.090(2) 0.088(2) -0.0370(19) -0.054(2) 0.004(2)
C43 0.090(2) 0.086(2) 0.081(2) -0.0392(17) -0.0372(17) 0.0008(17)
N1 0.0429(10) 0.0450(11) 0.0339(10) -0.0133(8) -0.0038(8) -0.0020(8)
N2 0.0525(11) 0.0635(13) 0.0319(10) -0.0103(9) -0.0058(9) -0.0066(9)
O1 0.0330(9) 0.0645(10) 0.0486(10) -0.0122(8) -0.0007(7) 0.0008(7)
O2 0.1112(16) 0.0864(14) 0.0616(12) -0.0243(10) -0.0160(11) 0.0513(12)

loop_
_atom_type_symbol
_atom_type_description
_atom_type_scat_dispersion_real
_atom_type_scat_dispersion_imag
_atom_type_scat_source
C C 0.0033 0.0016 'International Tables Vol C Tables 4.2.6.8 and 6.1.1.4'
H H 0.0000 0.0000 'International Tables Vol C Tables 4.2.6.8 and 6.1.1.4'
N N 0.0061 0.0033 'International Tables Vol C Tables 4.2.6.8 and 6.1.1.4'
O O 0.0106 0.0060 'International Tables Vol C Tables 4.2.6.8 and 6.1.1.4'

loop_
_geom_angle_atom_site_label_1
_geom_angle_atom_site_label_2
_geom_angle_atom_site_label_3
_geom_angle
C6 C1 C2 120.0(3)
C6 C1 H1 120.0
C2 C1 H1 120.0
C3 C2 C1 120.0(3)
C3 C2 H2 120.0
C1 C2 H2 120.0
C4 C3 C2 120.2(3)
C4 C3 H3 119.9
C2 C3 H3 119.9
C3 C4 C5 120.2(3)
C3 C4 H4 119.9
C5 C4 H4 119.9
C4 C5 C6 120.9(3)
C4 C5 H5 119.6
C6 C5 H5 119.6
C1 C6 C5 118.6(2)
C1 C6 C7 122.6(2)
C5 C6 C7 118.7(2)
N1 C7 C6 115.59(17)
N1 C7 H7A 108.4
C6 C7 H7A 108.4
N1 C7 H7B 108.4
C6 C7 H7B 108.4
H7A C7 H7B 107.4
O1 C8 N1 125.97(19)
O1 C8 C9 125.8(2)
N1 C8 C9 108.24(17)
C10 C9 C8 102.48(16)
C10 C9 C32 115.27(16)
C8 C9 C32 109.39(16)
C10 C9 C17 114.53(16)
C8 C9 C17 114.80(16)
C32 C9 C17 100.78(16)
C16 C10 C11 119.83(19)
C16 C10 C9 131.67(18)
C11 C10 C9 108.49(16)
C12 C11 C10 121.87(19)
C12 C11 N1 128.63(19)
C10 C11 N1 109.49(17)
C11 C12 C13 117.2(2)
C11 C12 H12 121.4
C13 C12 H12 121.4
C14 C13 C12 122.5(2)
C14 C13 H13 118.7
C12 C13 H13 118.7
C13 C14 C16 118.8(2)
C13 C14 C15 120.9(2)
C16 C14 C15 120.3(2)
C14 C15 H15A 109.5
C14 C15 H15B 109.5
H15A C15 H15B 109.5
C14 C15 H15C 109.5
H15A C15 H15C 109.5
H15B C15 H15C 109.5
C10 C16 C14 119.7(2)
C10 C16 H16 120.1
C14 C16 H16 120.1
C18 C17 C36 113.39(17)
C18 C17 C9 114.55(17)
C36 C17 C9 103.95(16)
C18 C17 H17 108.2
C36 C17 H17 108.2
C9 C17 H17 108.2
O2 C18 C19 119.8(2)
O2 C18 C17 119.4(2)
C19 C18 C17 120.83(18)
C25 C19 C20 117.9(2)
C25 C19 C18 118.3(2)
C20 C19 C18 123.7(2)
C21 C20 C19 120.8(2)
C21 C20 H20 119.6
C19 C20 H20 119.6
C22 C21 C20 121.4(2)
C22 C21 H21 119.3
C20 C21 H21 119.3
C21 C22 C24 117.5(2)
C21 C22 C23 121.7(3)
C24 C22 C23 120.7(3)
C22 C23 H23A 109.5
C22 C23 H23B 109.5
H23A C23 H23B 109.5
C22 C23 H23C 109.5
H23A C23 H23C 109.5
H23B C23 H23C 109.5
C25 C24 C22 121.8(2)
C25 C24 H24 119.1
C22 C24 H24 119.1
C24 C25 C19 120.6(2)
C24 C25 H25 119.7
C19 C25 H25 119.7
C31 C26 C27 120.9(3)
C31 C26 H26 119.5
C27 C26 H26 119.5
C28 C27 C26 119.9(3)
C28 C27 H27 120.0
C26 C27 H27 120.0
C29 C28 C27 119.8(3)
C29 C28 H28 120.1
C27 C28 H28 120.1
C28 C29 C30 120.1(3)
C28 C29 H29 119.9
C30 C29 H29 119.9
C29 C30 C31 121.7(3)
C29 C30 H30 119.2
C31 C30 H30 119.2
C26 C31 C30 117.6(2)
C26 C31 C32 123.0(2)
C30 C31 C32 119.4(2)
N2 C32 C31 115.51(17)
N2 C32 C9 102.13(16)
C31 C32 C9 115.49(18)
N2 C32 H32 107.7
C31 C32 H32 107.7
C9 C32 H32 107.7
C34 C33 N2 108.9(2)
C34 C33 H33A 109.9
N2 C33 H33A 109.9
C34 C33 H33B 109.9
N2 C33 H33B 109.9
H33A C33 H33B 108.3
C33 C34 C35 107.2(2)
C33 C34 H34A 110.3
C35 C34 H34A 110.3
C33 C34 H34B 110.3
C35 C34 H34B 110.3
H34A C34 H34B 108.5
C37 C35 C34 127.4(2)
C37 C35 C36 126.6(2)
C34 C35 C36 105.9(2)
N2 C36 C35 106.49(18)
N2 C36 C17 106.47(16)
C35 C36 C17 117.46(18)
N2 C36 H36 108.7
C35 C36 H36 108.7
C17 C36 H36 108.7
C35 C37 C38 127.2(2)
C35 C37 H37 116.4
C38 C37 H37 116.4
C43 C38 C39 117.5(3)
C43 C38 C37 121.3(3)
C39 C38 C37 121.3(2)
C40 C39 C38 121.3(3)
C40 C39 H39 119.4
C38 C39 H39 119.4
C41 C40 C39 119.5(3)
C41 C40 H40 120.3
C39 C40 H40 120.3
C42 C41 C40 120.6(3)
C42 C41 H41 119.7
C40 C41 H41 119.7
C41 C42 C43 120.1(3)
C41 C42 H42 120.0
C43 C42 H42 120.0
C42 C43 C38 121.1(3)
C42 C43 H43 119.5
C38 C43 H43 119.5
C8 N1 C11 111.28(16)
C8 N1 C7 123.86(18)
C11 N1 C7 124.34(18)
C32 N2 C36 106.31(16)
C32 N2 C33 114.0(2)
C36 N2 C33 106.91(18)

loop_
_geom_bond_atom_site_label_1
_geom_bond_atom_site_label_2
_geom_bond_distance
C1 C6 1.373(3)
C1 C2 1.388(4)
C1 H1 0.9300
C2 C3 1.366(4)
C2 H2 0.9300
C3 C4 1.352(4)
C3 H3 0.9300
C4 C5 1.371(4)
C4 H4 0.9300
C5 C6 1.376(3)
C5 H5 0.9300
C6 C7 1.502(3)
C7 N1 1.446(2)
C7 H7A 0.9700
C7 H7B 0.9700
C8 O1 1.220(2)
C8 N1 1.354(3)
C8 C9 1.528(3)
C9 C10 1.506(3)
C9 C32 1.545(3)
C9 C17 1.552(3)
C10 C16 1.375(3)
C10 C11 1.387(3)
C11 C12 1.368(3)
C11 N1 1.411(2)
C12 C13 1.389(3)
C12 H12 0.9300
C13 C14 1.376(3)
C13 H13 0.9300
C14 C16 1.392(3)
C14 C15 1.514(3)
C15 H15A 0.9600
C15 H15B 0.9600
C15 H15C 0.9600
C16 H16 0.9300
C17 C18 1.529(3)
C17 C36 1.533(3)
C17 H17 0.9800
C18 O2 1.211(2)
C18 C19 1.479(3)
C19 C25 1.388(3)
C19 C20 1.388(3)
C20 C21 1.380(3)
C20 H20 0.9300
C21 C22 1.379(3)
C21 H21 0.9300
C22 C24 1.382(4)
C22 C23 1.510(3)
C23 H23A 0.9600
C23 H23B 0.9600
C23 H23C 0.9600
C24 C25 1.372(3)
C24 H24 0.9300
C25 H25 0.9300
C26 C31 1.373(3)
C26 C27 1.383(4)
C26 H26 0.9300
C27 C28 1.370(5)
C27 H27 0.9300
C28 C29 1.353(5)
C28 H28 0.9300
C29 C30 1.369(4)
C29 H29 0.9300
C30 C31 1.376(3)
C30 H30 0.9300
C31 C32 1.502(3)
C32 N2 1.457(3)
C32 H32 0.9800
C33 C34 1.466(4)
C33 N2 1.480(3)
C33 H33A 0.9700
C33 H33B 0.9700
C34 C35 1.489(3)
C34 H34A 0.9700
C34 H34B 0.9700
C35 C37 1.319(3)
C35 C36 1.507(3)
C36 N2 1.480(3)
C36 H36 0.9800
C37 C38 1.477(3)
C37 H37 0.9300
C38 C43 1.384(4)
C38 C39 1.386(4)
C39 C40 1.385(4)
C39 H39 0.9300
C40 C41 1.367(4)
C40 H40 0.9300
C41 C42 1.356(4)
C41 H41 0.9300
C42 C43 1.384(4)
C42 H42 0.9300
C43 H43 0.9300
